data_1521765
loop_
_publ_author_name
'Piilonen, P.C.'
'Lalonde, A.E.'
'McDonald, A.M.'
'Gault, R.A.'

_publ_section_title
;
 Niobokupletskite, a new astrophyllite-group mineral from Mont
 Saint-Hilaire, Quebec, Canada : description and crystal structure
;
_journal_name_full 'Canadian Mineralogist'
_journal_page_first 627
_journal_page_last 639
_journal_volume 38
_journal_year 2000
_chemical_formula_sum 'H4 K1.78 Mn5.98 Na1.08 Nb1.8 O31 Rb0.13 Si8 Ti0.2 Zn0.84'
_chemical_name_systematic
;
(K1.78 Rb0.13) Na0.9 (Na0.18 Mn5.98 Zn0.84) (Nb1.8 Ti0.2) (Si8 O26) (O H)4 O
;
_space_group_IT_number 2
_symmetry_space_group_name_Hall '-P 1'
_symmetry_space_group_name_H-M 'P -1'
_cell_angle_alpha 112.927
_cell_angle_beta 94.75
_cell_angle_gamma 103.175
_cell_formula_units_Z 1
_cell_length_a 5.4303
_cell_length_b 11.924
_cell_length_c 11.747
_cell_volume 669.497
_citation_journal_id_ASTM CAMIA6
_cod_data_source_file Piilonen_CAMIA6_2000_976.cif
_cod_data_source_block H4K1.78Mn5.98Na1.08Nb1.8O31Rb0.13Si8Ti0.2Zn0.84
_cod_original_cell_volume 669.4968
_cod_original_formula_sum
;
H4 K1.78 Mn5.98 Na1.08 Nb1.8 O31 Rb0.13 Si8 Ti0.2 Zn0.84
;
_cod_database_code 1521765

loop_
_symmetry_equiv_pos_as_xyz
x,y,z
-x,-y,-z

loop_
_atom_site_label
_atom_site_type_symbol
_atom_site_fract_x
_atom_site_fract_y
_atom_site_fract_z
_atom_site_occupancy
_atom_site_U_iso_or_equiv
Mn2 Mn+2 0.279 0.068 0.4871 0.9 0.0
O2 O-2 0.146 0.16 0.3682 1 0.0
O14 O-2 0.571 0.2206 0.8024 1 0.0
Si2 Si+4 0.8133 0.547 0.2526 1 0.0
K1 K+1 0.097 0.278 0.995 0.41 0.0
Mn3 Mn+2 0.4211 0.3512 0.4844 0.85 0.0
Mn1 Mn+2 0.8511 0.2057 0.4794 0.91 0.0
Ti1 Ti+4 0.0749 0.0818 0.1865 0.1 0.0
O5 O-2 0.993 0.1179 0.5944 1 0.0
O13 O-2 0.266 0.6062 0.8075 1 0.0
Si1 Si+4 0.6786 0.2745 0.2314 1 0.0
K2 K+1 0.164 0.2754 0.9956 0.48 0.0
Zn3 Zn+2 0 0.5 0.5 0.34 0.0
O16 O-2 0 0 0 1 0.0
O9 O-2 0.25 0.043 0.826 1 0.0
Na2 Na+1 0.5 0 0 0.9 0.0
Rb1 Rb+1 0.164 0.2754 0.9956 0.065 0.0
O6 O-2 0.559 0.2576 0.5915 1 0.0
O4 O-2 0.295 0.4631 0.3991 1 0.0
O8 O-2 0.072 0.5915 0.2004 1 0.0
O1 O-2 0.728 0.3194 0.3832 1 0.0
Si3 Si+4 0.3765 0.6737 0.2552 1 0.0
Mn4 Mn+2 0 0.5 0.5 0.66 0.0
Zn1 Zn+2 0.279 0.068 0.4871 0.1 0.0
Nb1 Nb+4 0.0749 0.0818 0.1865 0.9 0.0
O15 O-2 0.385 0.197 0.1693 1 0.0
O10 O-2 0.433 0.4144 0.7988 1 0.0
O7 O-2 0.573 0.0134 0.3865 1 0.0
O11 O-2 0.129 0.803 0.8297 1 0.0
Zn2 Zn+2 0.4211 0.3512 0.4844 0.15 0.0
O3 O-2 0.13 0.3931 0.5949 1 0.0
O12 O-2 0.267 0.954 0.1723 1 0.0
Na1 Na+1 0.8511 0.2057 0.4794 0.09 0.0
Si4 Si+4 0.507 0.9296 0.2362 1 0.0
